data_4025408
loop_
_publ_author_name
'Jind\<rich Karban'
'Jan S\'ykora'
'Ji\<r\'i Kroutil'
'Ivana C\'isa\<rov\'a'
'Zde\<nka Pad\<elkov\'a'
'Milo\<s Bud\<e\<s\'insk\'y'

_publ_section_title
;
 Synthesis of All Configurational Isomers of
 1,6-Anhydro-2,3,4-trideoxy-2,3-epimino-4-fluoro-\b-d-hexopyranoses
;
_journal_name_full 'Journal of Organic Chemistry'
_journal_page_first 3443
_journal_page_last 3446
_journal_paper_doi 10.1021/jo1000912
_journal_volume 75
_journal_year 2010
_chemical_absolute_configuration unk
_chemical_formula_moiety 'C6 H8 F1 N1 O2'
_chemical_formula_sum 'C6 H8 F N O2'
_chemical_formula_weight 145.13
_space_group_IT_number 76
_symmetry_cell_setting tetragonal
_symmetry_space_group_name_Hall 'P 4w'
_symmetry_space_group_name_H-M 'P 41'
_atom_sites_solution_hydrogens geom
_atom_sites_solution_primary direct
_audit_creation_date 09-12-28
_audit_creation_method CRYSTALS_ver_12.82
_cell_angle_alpha 90
_cell_angle_beta 90
_cell_angle_gamma 90
_cell_formula_units_Z 4
_cell_length_a 6.5963(2)
_cell_length_b 6.5963(2)
_cell_length_c 13.9750(3)
_cell_measurement_reflns_used 740
_cell_measurement_temperature 150
_cell_measurement_theta_max 27
_cell_measurement_theta_min 0
_cell_volume 608.07(3)
_computing_cell_refinement 'DENZO/SCALEPACK (Otwinowski & Minor, 1997)'
_computing_data_collection 'COLLECT. Nonius (1997-2001).'
_computing_data_reduction 'DENZO/SCALEPACK (Otwinowski & Minor, 1997)'
_computing_molecular_graphics 'CAMERON (Watkin et al., 1996)'
_computing_publication_material 'CRYSTALS (Betteridge et al., 2003)'
_computing_structure_refinement 'CRYSTALS (Betteridge et al., 2003)'
_computing_structure_solution 'SIR92 (Altomare et al., 1994)'
_diffrn_ambient_temperature 150
_diffrn_measured_fraction_theta_full 1.000
_diffrn_measured_fraction_theta_max 1.000
_diffrn_measurement_device_type 'Nonius Kappa CCD'
_diffrn_measurement_method '\f & \w scans'
_diffrn_radiation_monochromator graphite
_diffrn_radiation_type 'Mo K\a'
_diffrn_radiation_wavelength 0.71073
_diffrn_reflns_av_R_equivalents 0.008
_diffrn_reflns_limit_h_max 8
_diffrn_reflns_limit_h_min -8
_diffrn_reflns_limit_k_max 6
_diffrn_reflns_limit_k_min -6
_diffrn_reflns_limit_l_max 18
_diffrn_reflns_limit_l_min -18
_diffrn_reflns_number 1396
_diffrn_reflns_theta_full 27.451
_diffrn_reflns_theta_max 27.451
_diffrn_reflns_theta_min 3.088
_diffrn_standards_number 0
_exptl_absorpt_coefficient_mu 0.138
_exptl_absorpt_correction_T_max 0.97
_exptl_absorpt_correction_T_min 0.96
_exptl_absorpt_correction_type gaussian
_exptl_absorpt_process_details
; 
 Gaussian Integration (Busing and Levy, 1957) 
;
_exptl_crystal_colour colourless
_exptl_crystal_density_diffrn 1.585
_exptl_crystal_description rod
_exptl_crystal_F_000 304
_exptl_crystal_size_max 0.30
_exptl_crystal_size_mid 0.30
_exptl_crystal_size_min 0.25
_refine_diff_density_max 0.14
_refine_diff_density_min -0.24
_refine_ls_extinction_method None
_refine_ls_goodness_of_fit_ref 0.9295
_refine_ls_hydrogen_treatment mixed
_refine_ls_matrix_type full
_refine_ls_number_parameters 123
_refine_ls_number_reflns 672
_refine_ls_number_restraints 1
_refine_ls_R_factor_all 0.0276
_refine_ls_R_factor_gt 0.0249
_refine_ls_shift/su_max 0.000140
_refine_ls_structure_factor_coef F
_refine_ls_weighting_details
;
 Method, part 1, Chebychev polynomial, (Watkin, 1994, Prince, 1982) 
 [weight] = 1.0/[A~0~*T~0~(x)+A~1~*T~1~(x) ... +A~n-1~]*T~n-1~(x)] 
 where A~i~ are the Chebychev coefficients listed below and x= Fcalc/Fmax 
 Method = Robust Weighting (Prince, 1982) 
 W = [weight] * [1-(deltaF/6*sigmaF)^2^]^2^ 
 A~i~ are: 
 0.287 0.125 0.488E-01 
;
_refine_ls_weighting_scheme calc
_refine_ls_wR_factor_all 0.0281
_refine_ls_wR_factor_gt 0.0257
_refine_ls_wR_factor_ref 0.0257
_reflns_limit_h_max 6
_reflns_limit_h_min -5
_reflns_limit_k_max 8
_reflns_limit_k_min 0
_reflns_limit_l_max 18
_reflns_limit_l_min 0
_reflns_number_gt 672
_reflns_number_total 727
_reflns_threshold_expression I>1.96u(I)
_oxford_diffrn_Wilson_B_factor 0.00
_oxford_diffrn_Wilson_scale 0.00
_oxford_refine_ls_scale 0.8493(18)
_cod_data_source_file jo1000912_si_008.cif
_cod_data_source_block CRYSTALS_cif
_cod_depositor_comments
;
The following automatic conversions were performed:

'_symmetry_cell_setting' value 'Tetragonal' changed to 'tetragonal'
according to the built-in table from CIF Core dictionary named
'cif_core.dic' version 2.4.1 from 2010-06-29.

Automatic conversion script
Id: cif_fix_values 1646 2011-03-28 12:23:43Z adriana 
;
_cod_original_sg_symbol_H-M 'P 41 '
_cod_original_formula_sum 'C6 H8 F1 N1 O2'
_cod_database_code 4025408

loop_
_symmetry_equiv_pos_as_xyz
x,y,z
-y,x,z+1/4
-x,-y,z+1/2
y,-x,z+3/4

loop_
_atom_site_label
_atom_site_type_symbol
_atom_site_fract_x
_atom_site_fract_y
_atom_site_fract_z
_atom_site_U_iso_or_equiv
_atom_site_occupancy
_atom_site_adp_type
_atom_site_refinement_flags_posn
_atom_site_refinement_flags_adp
_atom_site_refinement_flags_occupancy
_atom_site_disorder_assembly
_atom_site_disorder_group
_atom_site_attached_hydrogens
F1 F 0.90242(15) -0.00218(17) 0.51606(11) 0.0265 1.0000 Uani . . . . . .
O1 O 0.4739(2) -0.0076(2) 0.67657(12) 0.0240 1.0000 Uani . . . . . .
O2 O 0.36777(19) 0.2369(2) 0.57596(11) 0.0247 1.0000 Uani . . . . . .
N1 N 0.4842(3) -0.0298(3) 0.43640(13) 0.0233 1.0000 Uani . . . . . .
C1 C 0.3337(3) 0.0319(3) 0.60120(14) 0.0230 1.0000 Uani . . . . . .
C2 C 0.3720(3) -0.1138(3) 0.51837(16) 0.0236 1.0000 Uani . . . . . .
C3 C 0.5859(3) -0.1753(3) 0.50133(15) 0.0215 1.0000 Uani . . . . . .
C4 C 0.7409(3) -0.0898(3) 0.56839(14) 0.0201 1.0000 Uani . . . . . .
C5 C 0.6568(3) 0.0732(3) 0.63539(15) 0.0195 1.0000 Uani . . . . . .
C6 C 0.5834(3) 0.2676(3) 0.58751(15) 0.0230 1.0000 Uani . . . . . .
H11 H 0.202(4) 0.015(3) 0.6258(17) 0.023(6) 1.0000 Uiso . . . . . .
H21 H 0.265(4) -0.214(4) 0.5064(18) 0.034(7) 1.0000 Uiso . . . . . .
H31 H 0.612(3) -0.310(4) 0.477(2) 0.027(6) 1.0000 Uiso . . . . . .
H41 H 0.794(4) -0.202(4) 0.6102(18) 0.028(6) 1.0000 Uiso . . . . . .
H51 H 0.753(3) 0.107(3) 0.6864(16) 0.019(5) 1.0000 Uiso . . . . . .
H61 H 0.612(4) 0.377(4) 0.635(2) 0.035(6) 1.0000 Uiso . . . . . .
H62 H 0.651(4) 0.288(3) 0.5237(18) 0.027(6) 1.0000 Uiso . . . . . .
H1 H 0.440(4) -0.097(4) 0.386(2) 0.037(7) 1.0000 Uiso . . . . . .

loop_
_atom_site_aniso_label
_atom_site_aniso_U_11
_atom_site_aniso_U_22
_atom_site_aniso_U_33
_atom_site_aniso_U_23
_atom_site_aniso_U_13
_atom_site_aniso_U_12
F1 0.0171(5) 0.0326(5) 0.0298(6) 0.0000(5) 0.0044(4) -0.0023(4)
O1 0.0216(6) 0.0329(7) 0.0176(5) 0.0029(5) 0.0019(5) -0.0016(5)
O2 0.0220(6) 0.0271(7) 0.0249(7) -0.0035(5) -0.0019(5) 0.0061(5)
N1 0.0241(8) 0.0296(8) 0.0164(8) -0.0028(6) -0.0025(6) 0.0022(6)
C1 0.0171(8) 0.0302(9) 0.0217(9) -0.0018(8) 0.0006(7) 0.0000(7)
C2 0.0204(8) 0.0252(9) 0.0252(9) -0.0029(8) -0.0019(7) -0.0037(7)
C3 0.0204(8) 0.0194(8) 0.0248(9) -0.0030(7) -0.0002(7) 0.0007(6)
C4 0.0165(8) 0.0216(8) 0.0222(8) 0.0019(7) 0.0007(6) 0.0003(6)
C5 0.0160(8) 0.0247(8) 0.0180(7) -0.0002(7) -0.0002(7) -0.0020(7)
C6 0.0220(9) 0.0215(9) 0.0254(9) -0.0019(8) -0.0012(7) -0.0005(7)

loop_
_atom_type_symbol
_atom_type_scat_dispersion_real
_atom_type_scat_dispersion_imag
_atom_type_scat_Cromer_Mann_a1
_atom_type_scat_Cromer_Mann_b1
_atom_type_scat_Cromer_Mann_a2
_atom_type_scat_Cromer_Mann_b2
_atom_type_scat_Cromer_Mann_a3
_atom_type_scat_Cromer_Mann_b3
_atom_type_scat_Cromer_Mann_a4
_atom_type_scat_Cromer_Mann_b4
_atom_type_scat_Cromer_Mann_c
_atom_type_scat_source
C 0.0033 0.0016 2.3100 20.8439 1.0200 10.2075 1.5886 0.5687 0.8650 51.6512 0.2156 'International Tables Vol C 4.2.6.8 and 6.1.1.4'
H 0.0000 0.0000 0.4930 10.5109 0.3229 26.1257 0.1402 3.1424 0.0408 57.7998 0.0030 'International Tables Vol C 4.2.6.8 and 6.1.1.4'
O 0.0106 0.0060 3.0485 13.2771 2.2868 5.7011 1.5463 0.3239 0.8670 32.9089 0.2508 'International Tables Vol C 4.2.6.8 and 6.1.1.4'
F 0.0171 0.0103 3.5392 10.2825 2.6412 4.2944 1.5170 0.2615 1.0243 26.1476 0.2776 'International Tables Vol C 4.2.6.8 and 6.1.1.4'
N 0.0061 0.0033 12.2126 0.0057 3.1322 9.8933 2.0125 28.9975 1.1663 0.5826 -11.5290 'International Tables Vol C 4.2.6.8 and 6.1.1.4'

loop_
_geom_angle_atom_site_label_1
_geom_angle_site_symmetry_1
_geom_angle_atom_site_label_2
_geom_angle_site_symmetry_2
_geom_angle_atom_site_label_3
_geom_angle_site_symmetry_3
_geom_angle
_geom_angle_publ_flag
C1 . O1 . C5 . 100.40(14) yes
C1 . O2 . C6 . 105.19(12) yes
C2 . N1 . C3 . 60.47(12) yes
C2 . N1 . H1 . 105.3(18) no
C3 . N1 . H1 . 108.2(17) no
O1 . C1 . O2 . 104.83(14) yes
O1 . C1 . C2 . 109.77(15) yes
O2 . C1 . C2 . 112.75(15) yes
O1 . C1 . H11 . 107.8(14) no
O2 . C1 . H11 . 110.7(14) no
C2 . C1 . H11 . 110.7(13) no
C1 . C2 . N1 . 115.87(15) yes
C1 . C2 . C3 . 116.76(15) yes
N1 . C2 . C3 . 60.07(12) yes
C1 . C2 . H21 . 115.7(15) no
N1 . C2 . H21 . 118.8(15) no
C3 . C2 . H21 . 118.2(14) no
C2 . C3 . N1 . 59.46(12) yes
C2 . C3 . C4 . 116.42(16) yes
N1 . C3 . C4 . 116.65(15) yes
C2 . C3 . H31 . 118.5(14) no
N1 . C3 . H31 . 117.6(16) no
C4 . C3 . H31 . 116.2(14) no
C3 . C4 . F1 . 110.15(15) yes
C3 . C4 . C5 . 113.58(14) yes
F1 . C4 . C5 . 107.59(14) yes
C3 . C4 . H41 . 108.9(14) no
F1 . C4 . H41 . 109.9(14) no
C5 . C4 . H41 . 106.6(14) no
C4 . C5 . O1 . 106.76(14) yes
C4 . C5 . C6 . 115.95(16) yes
O1 . C5 . C6 . 102.75(14) yes
C4 . C5 . H51 . 111.7(12) no
O1 . C5 . H51 . 109.5(13) no
C6 . C5 . H51 . 109.6(12) no
C5 . C6 . O2 . 104.09(14) yes
C5 . C6 . H61 . 104.9(15) no
O2 . C6 . H61 . 111.2(15) no
C5 . C6 . H62 . 111.4(13) no
O2 . C6 . H62 . 110.7(13) no
H61 . C6 . H62 . 114.0(19) no

loop_
_geom_bond_atom_site_label_1
_geom_bond_site_symmetry_1
_geom_bond_atom_site_label_2
_geom_bond_site_symmetry_2
_geom_bond_distance
_geom_bond_publ_flag
F1 . C4 . 1.416(2) yes
O1 . C1 . 1.425(2) yes
O1 . C5 . 1.439(2) yes
O2 . C1 . 1.415(2) yes
O2 . C6 . 1.446(2) yes
N1 . C2 . 1.472(2) yes
N1 . C3 . 1.482(2) yes
N1 . H1 . 0.88(3) no
C1 . C2 . 1.526(3) yes
C1 . H11 . 0.94(2) no
C2 . C3 . 1.487(2) yes
C2 . H21 . 0.98(2) no
C3 . C4 . 1.498(2) yes
C3 . H31 . 0.96(2) no
C4 . C5 . 1.530(3) yes
C4 . H41 . 1.00(2) no
C5 . C6 . 1.525(2) yes
C5 . H51 . 0.98(2) no
C6 . H61 . 1.00(3) no
C6 . H62 . 1.01(3) no

loop_
_cod_related_entry_id
_cod_related_entry_database
_cod_related_entry_code
1 ChemSpider 30659195
